data_2214674
loop_
_publ_author_name
'Erdsack, J\"org'
'Sch\"urmann, Markus'
'Preut, Hans'
'Krause, Norbert'

_publ_section_title
<i>rac</i>-<i>N</i>-(6a-Butyl-6-chloro-2-oxoperhydrofuro[3,2-<i>b</i>]furan-3-yl)-2,2,2-trifluoroacetamide
_journal_coeditor_code HB2450
_journal_issue 8
_journal_name_full 'Acta Crystallographica Section E'
_journal_page_first o3372
_journal_page_last o3372
_journal_paper_doi 10.1107/S1600536807031376
_journal_volume 63
_journal_year 2007
_chemical_formula_iupac 'C12 H15 Cl F3 N O4'
_chemical_formula_moiety 'C12 H15 Cl F3 N O4'
_chemical_formula_sum 'C12 H15 Cl F3 N O4'
_chemical_formula_weight 329.70
_chemical_name_systematic
;
rac-N-(6a-Butyl-6-chloro-2-oxoperhydrofuro[3,2-b]furan-3-yl)-2,2,2-
trifluoroacetamide
;
_space_group_IT_number 2
_symmetry_cell_setting triclinic
_symmetry_space_group_name_Hall '-P 1'
_symmetry_space_group_name_H-M 'P -1'
_atom_sites_solution_hydrogens geom
_atom_sites_solution_primary direct
_atom_sites_solution_secondary difmap
_audit_creation_method SHELXL-97
_cell_angle_alpha 66.904(13)
_cell_angle_beta 76.782(14)
_cell_angle_gamma 71.684(13)
_cell_formula_units_Z 2
_cell_length_a 7.674(3)
_cell_length_b 9.586(3)
_cell_length_c 11.590(4)
_cell_measurement_reflns_used 8179
_cell_measurement_temperature 291.0(10)
_cell_measurement_theta_max 25.32
_cell_measurement_theta_min 3.08
_cell_volume 739.1(5)
_computing_cell_refinement
;
DENZO and SCALEPACK (Otwinowski & Minor, 1997)
;
_computing_data_collection 'COLLECT (Nonius, 1998)'
_computing_data_reduction
;
DENZO and SCALEPACK
;
_computing_molecular_graphics 'SHELXTL-Plus (Sheldrick, 1991)'
_computing_publication_material 'SHELXTL and PLATON (Spek, 2003)'
_computing_structure_refinement 'SHELXL97 (Sheldrick, 1997)'
_computing_structure_solution 'SHELXS97 (Sheldrick, 1997)'
_diffrn_ambient_temperature 291.0(10)
_diffrn_detector_area_resol_mean '19 vertical, 18 horizontal'
_diffrn_measured_fraction_theta_full 0.994
_diffrn_measured_fraction_theta_max 0.994
_diffrn_measurement_device_type 'Nonius KappaCCD area-detector'
_diffrn_measurement_method
;
185 frames via \w-rotation (\D\w = 2\%) and two times 190 s per frame
(four sets at different \k-angles)
;
_diffrn_radiation_monochromator graphite
_diffrn_radiation_source 'fine-focus sealed tube'
_diffrn_radiation_type MoK\a
_diffrn_radiation_wavelength 0.71073
_diffrn_reflns_av_R_equivalents 0.0310
_diffrn_reflns_av_sigmaI/netI 0.2022
_diffrn_reflns_limit_h_max 9
_diffrn_reflns_limit_h_min -9
_diffrn_reflns_limit_k_max 11
_diffrn_reflns_limit_k_min -10
_diffrn_reflns_limit_l_max 13
_diffrn_reflns_limit_l_min -13
_diffrn_reflns_number 8179
_diffrn_reflns_theta_full 25.32
_diffrn_reflns_theta_max 25.32
_diffrn_reflns_theta_min 3.08
_diffrn_standards_decay_% 0
_diffrn_standards_number 0
_exptl_absorpt_coefficient_mu 0.306
_exptl_absorpt_correction_type none
_exptl_crystal_colour colourless
_exptl_crystal_density_diffrn 1.482
_exptl_crystal_density_method 'not measured'
_exptl_crystal_description block
_exptl_crystal_F_000 340
_exptl_crystal_size_max 0.10
_exptl_crystal_size_mid 0.08
_exptl_crystal_size_min 0.08
_refine_diff_density_max 0.143
_refine_diff_density_min -0.121
_refine_ls_extinction_coef 0.0297(18)
_refine_ls_extinction_expression Fc^*^=kFc[1+0.001xFc^2^\l^3^/sin(2\q)]^-1/4^
_refine_ls_extinction_method SHELXL97
_refine_ls_goodness_of_fit_ref 0.905
_refine_ls_hydrogen_treatment constr
_refine_ls_matrix_type full
_refine_ls_number_parameters 219
_refine_ls_number_reflns 2680
_refine_ls_number_restraints 0
_refine_ls_restrained_S_all 0.905
_refine_ls_R_factor_all 0.1384
_refine_ls_R_factor_gt 0.0313
_refine_ls_shift/su_max 0.000
_refine_ls_shift/su_mean 0.000
_refine_ls_structure_factor_coef Fsqd
_refine_ls_weighting_details
;
w = [1.0 exp(4.90(sin\q/\l)^2^)]/[\s^2^(Fo^2^)]
;
_refine_ls_weighting_scheme calc
_refine_ls_wR_factor_gt 0.0571
_refine_ls_wR_factor_ref 0.0790
_reflns_number_gt 959
_reflns_number_total 2680
_reflns_threshold_expression I>2\s(I)
_cod_data_source_file hb2450.cif
_cod_data_source_block I
_cod_original_cell_volume 739.1(4)
_cod_database_code 2214674
_cod_database_fobs_code 2214674

loop_
_symmetry_equiv_pos_as_xyz
'x, y, z'
'-x, -y, -z'

loop_
_atom_site_type_symbol
_atom_site_label
_atom_site_fract_x
_atom_site_fract_y
_atom_site_fract_z
_atom_site_U_iso_or_equiv
_atom_site_adp_type
_atom_site_calc_flag
_atom_site_refinement_flags
_atom_site_occupancy
Cl Cl 0.33628(12) 0.95641(10) 0.80355(9) 0.0743(3) Uani d . 1
O O1 0.8738(3) 0.7457(2) 0.79610(18) 0.0569(6) Uani d . 1
C C2 0.9876(5) 0.7001(4) 0.8845(3) 0.0513(8) Uani d . 1
O O2 1.1278(3) 0.5984(2) 0.88767(19) 0.0630(6) Uani d . 1
C C3 0.9078(4) 0.7944(3) 0.9721(3) 0.0465(8) Uani d . 1
H H3 0.9723 0.8774 0.9464 0.070 Uiso calc R 1
C C3A 0.7091(4) 0.8701(3) 0.9452(3) 0.0500(8) Uani d . 1
H H3A 0.6688 0.9765 0.9480 0.075 Uiso calc R 1
O O3 0.5884(3) 0.7760(2) 1.02971(18) 0.0617(6) Uani d . 1
C C5 0.5403(5) 0.6972(4) 0.9643(3) 0.0677(10) Uani d . 1
H H5A 0.4179 0.6799 0.9976 0.102 Uiso calc R 1
H H5B 0.6284 0.5968 0.9727 0.102 Uiso calc R 1
C C6 0.5449(4) 0.8043(3) 0.8274(3) 0.0577(9) Uani d . 1
H H6 0.5670 0.7455 0.7705 0.087 Uiso calc R 1
C C6A 0.7094(4) 0.8714(3) 0.8124(3) 0.0494(8) Uani d . 1
C C7 0.7242(4) 1.0219(3) 0.7034(3) 0.0583(9) Uani d . 1
H H7A 0.8377 1.0462 0.7033 0.087 Uiso calc R 1
H H7B 0.6220 1.1064 0.7170 0.087 Uiso calc R 1
C C8 0.7227(5) 1.0161(4) 0.5739(3) 0.0705(10) Uani d . 1
H H8A 0.6093 0.9918 0.5736 0.106 Uiso calc R 1
H H8B 0.8254 0.9322 0.5596 0.106 Uiso calc R 1
C C9 0.7371(6) 1.1697(5) 0.4656(3) 0.0884(12) Uani d . 1
H H9A 0.8433 1.1997 0.4716 0.133 Uiso calc R 1
H H9B 0.7584 1.1522 0.3860 0.133 Uiso calc R 1
C C10 0.5713(7) 1.3005(5) 0.4645(4) 0.1211(17) Uani d . 1
H H10A 0.4630 1.2668 0.4709 0.182 Uiso calc R 1
H H10B 0.5805 1.3870 0.3871 0.182 Uiso calc R 1
H H10C 0.5627 1.3325 0.5348 0.182 Uiso calc R 1
N N 0.9323(3) 0.6989(3) 1.1019(2) 0.0534(7) Uani d . 1
H H0 0.8877 0.6180 1.1363 0.080 Uiso calc R 1
C C11 1.0213(4) 0.7313(4) 1.1703(3) 0.0548(8) Uani d . 1
O O4 1.0949(3) 0.8376(3) 1.13432(19) 0.0769(8) Uani d . 1
C C12 1.0293(8) 0.6182(6) 1.3066(4) 0.0761(12) Uani d . 1
F F1A 1.019(3) 0.691(2) 1.3743(14) 0.142(8) Uani d P 0.50
F F2A 0.896(3) 0.543(2) 1.347(2) 0.131(8) Uani d P 0.50
F F3A 1.189(3) 0.5103(18) 1.3085(15) 0.152(6) Uani d P 0.50
F F1B 0.950(3) 0.6885(19) 1.3945(14) 0.125(6) Uani d P 0.50
F F2B 0.950(3) 0.509(2) 1.3365(19) 0.120(7) Uani d P 0.50
F F3B 1.1950(19) 0.557(2) 1.3374(14) 0.151(7) Uani d P 0.50

loop_
_atom_site_aniso_label
_atom_site_aniso_U_11
_atom_site_aniso_U_22
_atom_site_aniso_U_33
_atom_site_aniso_U_12
_atom_site_aniso_U_13
_atom_site_aniso_U_23
Cl 0.0550(6) 0.0754(7) 0.0948(7) -0.0065(5) -0.0206(5) -0.0334(5)
O1 0.0550(15) 0.0568(14) 0.0650(15) -0.0057(12) -0.0121(12) -0.0312(11)
C2 0.051(2) 0.044(2) 0.058(2) -0.0196(19) -0.0050(19) -0.0110(18)
O2 0.0540(16) 0.0506(14) 0.0762(16) -0.0040(13) -0.0103(13) -0.0193(12)
C3 0.050(2) 0.0396(18) 0.051(2) -0.0147(17) -0.0094(16) -0.0127(16)
C3A 0.056(2) 0.0449(18) 0.053(2) -0.0140(18) -0.0075(17) -0.0184(15)
O3 0.0581(16) 0.0673(15) 0.0614(14) -0.0248(13) -0.0031(11) -0.0194(12)
C5 0.062(3) 0.058(2) 0.087(3) -0.019(2) -0.014(2) -0.024(2)
C6 0.048(2) 0.053(2) 0.080(3) -0.0040(18) -0.0157(18) -0.0339(19)
C6A 0.046(2) 0.0496(19) 0.061(2) -0.0094(17) -0.0120(16) -0.0271(17)
C7 0.067(2) 0.053(2) 0.058(2) -0.0166(19) -0.0177(17) -0.0156(17)
C8 0.080(3) 0.077(3) 0.057(2) -0.014(2) -0.0190(19) -0.025(2)
C9 0.104(4) 0.095(3) 0.060(2) -0.033(3) -0.016(2) -0.011(2)
C10 0.142(5) 0.083(3) 0.115(4) -0.011(3) -0.049(3) -0.006(3)
N 0.0655(19) 0.0454(16) 0.0494(16) -0.0208(15) -0.0139(14) -0.0074(13)
C11 0.057(2) 0.051(2) 0.053(2) -0.0059(18) -0.0176(17) -0.0144(17)
O4 0.097(2) 0.0751(17) 0.0720(16) -0.0455(16) -0.0281(13) -0.0117(13)
C12 0.098(5) 0.073(3) 0.060(3) -0.028(3) -0.024(3) -0.013(3)
F1A 0.28(2) 0.159(10) 0.036(5) -0.148(12) -0.003(8) -0.023(5)
F2A 0.148(9) 0.171(17) 0.076(6) -0.108(11) -0.011(5) 0.009(9)
F3A 0.196(13) 0.097(6) 0.126(9) 0.036(6) -0.103(8) -0.010(5)
F1B 0.195(11) 0.099(7) 0.061(6) -0.032(8) 0.015(6) -0.027(5)
F2B 0.24(2) 0.065(4) 0.066(7) -0.070(8) -0.052(10) 0.011(4)
F3B 0.084(7) 0.213(16) 0.097(7) -0.010(8) -0.047(5) 0.006(8)

loop_
_atom_type_symbol
_atom_type_description
_atom_type_scat_dispersion_real
_atom_type_scat_dispersion_imag
_atom_type_scat_source
C C 0.0033 0.0016 'International Tables Vol C Tables 4.2.6.8 and 6.1.1.4'
H H 0.0000 0.0000 'International Tables Vol C Tables 4.2.6.8 and 6.1.1.4'
N N 0.0061 0.0033 'International Tables Vol C Tables 4.2.6.8 and 6.1.1.4'
O O 0.0106 0.0060 'International Tables Vol C Tables 4.2.6.8 and 6.1.1.4'
Cl Cl 0.1484 0.1585 'International Tables Vol C Tables 4.2.6.8 and 6.1.1.4'
F F 0.0171 0.0103 'International Tables Vol C Tables 4.2.6.8 and 6.1.1.4'

loop_
_geom_angle_atom_site_label_1
_geom_angle_atom_site_label_2
_geom_angle_atom_site_label_3
_geom_angle
C2 O1 C6A 111.6(2)
O2 C2 O1 121.7(3)
O2 C2 C3 128.7(3)
O1 C2 C3 109.6(3)
N C3 C3A 115.4(2)
N C3 C2 111.9(3)
C3A C3 C2 104.3(2)
N C3 H3 108.3
C3A C3 H3 108.3
C2 C3 H3 108.3
O3 C3A C3 111.3(2)
O3 C3A C6A 107.2(2)
C3 C3A C6A 104.3(2)
O3 C3A H3A 111.2
C3 C3A H3A 111.2
C6A C3A H3A 111.2
C5 O3 C3A 108.9(2)
O3 C5 C6 105.6(2)
O3 C5 H5A 110.6
C6 C5 H5A 110.6
O3 C5 H5B 110.6
C6 C5 H5B 110.6
H5A C5 H5B 108.8
C5 C6 C6A 101.5(2)
C5 C6 Cl 110.3(2)
C6A C6 Cl 110.6(2)
C5 C6 H6 111.3
C6A C6 H6 111.3
Cl C6 H6 111.3
O1 C6A C7 108.3(2)
O1 C6A C3A 104.4(2)
C7 C6A C3A 116.8(2)
O1 C6A C6 104.2(2)
C7 C6A C6 118.1(3)
C3A C6A C6 103.5(2)
C6A C7 C8 114.2(2)
C6A C7 H7A 108.7
C8 C7 H7A 108.7
C6A C7 H7B 108.7
C8 C7 H7B 108.7
H7A C7 H7B 107.6
C7 C8 C9 113.2(3)
C7 C8 H8A 108.9
C9 C8 H8A 108.9
C7 C8 H8B 108.9
C9 C8 H8B 108.9
H8A C8 H8B 107.8
C10 C9 C8 113.9(3)
C10 C9 H9A 108.8
C8 C9 H9A 108.8
C10 C9 H9B 108.8
C8 C9 H9B 108.8
H9A C9 H9B 107.7
C9 C10 H10A 109.5
C9 C10 H10B 109.5
H10A C10 H10B 109.5
C9 C10 H10C 109.5
H10A C10 H10C 109.5
H10B C10 H10C 109.5
C11 N C3 122.4(2)
C11 N H0 118.8
C3 N H0 118.8
O4 C11 N 126.4(3)
O4 C11 C12 119.1(3)
N C11 C12 114.5(3)
F1A C12 F2B 123.9(13)
F1A C12 F3B 82.6(12)
F2B C12 F3B 108.5(13)
F1A C12 F3A 111.9(13)
F2B C12 F3A 87.0(13)
F3B C12 F3A 29.8(12)
F1A C12 F2A 110.0(14)
F2B C12 F2A 20.3(18)
F3B C12 F2A 124.4(14)
F3A C12 F2A 106.7(12)
F1A C12 F1B 22.8(16)
F2B C12 F1B 104.4(13)
F3B C12 F1B 100.4(11)
F3A C12 F1B 126.9(11)
F2A C12 F1B 88.2(13)
F1A C12 C11 108.9(9)
F2B C12 C11 115.1(10)
F3B C12 C11 113.4(7)
F3A C12 C11 106.8(9)
F2A C12 C11 112.6(11)
F1B C12 C11 113.8(8)
F1B F1A C12 95(3)
F1B F1A F3B 131(4)
C12 F1A F3B 50.7(9)
F3B F3A C12 72(3)
F1A F1B C12 62(3)
F3A F3B C12 78(3)
F3A F3B F1A 124(3)
C12 F3B F1A 46.7(8)

loop_
_geom_bond_atom_site_label_1
_geom_bond_atom_site_label_2
_geom_bond_distance
Cl C6 1.784(3)
O1 C2 1.350(3)
O1 C6A 1.481(3)
C2 O2 1.200(3)
C2 C3 1.521(4)
C3 N 1.441(3)
C3 C3A 1.514(4)
C3 H3 0.9800
C3A O3 1.431(3)
C3A C6A 1.534(4)
C3A H3A 0.9800
O3 C5 1.425(3)
C5 C6 1.515(4)
C5 H5A 0.9700
C5 H5B 0.9700
C6 C6A 1.537(4)
C6 H6 0.9800
C6A C7 1.516(4)
C7 C8 1.526(4)
C7 H7A 0.9700
C7 H7B 0.9700
C8 C9 1.532(4)
C8 H8A 0.9700
C8 H8B 0.9700
C9 C10 1.477(5)
C9 H9A 0.9700
C9 H9B 0.9700
C10 H10A 0.9600
C10 H10B 0.9600
C10 H10C 0.9600
N C11 1.329(3)
N H0 0.8600
C11 O4 1.205(3)
C11 C12 1.528(5)
C12 F1A 1.213(16)
C12 F2B 1.269(16)
C12 F3B 1.290(15)
C12 F3A 1.328(18)
C12 F2A 1.332(18)
C12 F1B 1.364(16)
F1A F1B 0.53(4)
F1A F3B 1.65(3)
F3A F3B 0.67(3)

loop_
_geom_torsion_atom_site_label_1
_geom_torsion_atom_site_label_2
_geom_torsion_atom_site_label_3
_geom_torsion_atom_site_label_4
_geom_torsion
C6A O1 C2 O2 179.4(2)
C6A O1 C2 C3 -0.1(3)
O2 C2 C3 N -39.3(4)
O1 C2 C3 N 140.1(2)
O2 C2 C3 C3A -164.7(3)
O1 C2 C3 C3A 14.7(3)
N C3 C3A O3 -30.3(3)
C2 C3 C3A O3 92.8(2)
N C3 C3A C6A -145.6(2)
C2 C3 C3A C6A -22.5(3)
C3 C3A O3 C5 -103.4(3)
C6A C3A O3 C5 10.1(3)
C3A O3 C5 C6 -30.0(3)
O3 C5 C6 C6A 36.8(3)
O3 C5 C6 Cl -80.5(2)
C2 O1 C6A C7 110.7(2)
C2 O1 C6A C3A -14.4(3)
C2 O1 C6A C6 -122.7(2)
O3 C3A C6A O1 -95.6(2)
C3 C3A C6A O1 22.6(2)
O3 C3A C6A C7 144.8(3)
C3 C3A C6A C7 -97.0(3)
O3 C3A C6A C6 13.2(3)
C3 C3A C6A C6 131.4(2)
C5 C6 C6A O1 79.4(3)
Cl C6 C6A O1 -163.56(18)
C5 C6 C6A C7 -160.4(3)
Cl C6 C6A C7 -43.4(3)
C5 C6 C6A C3A -29.6(3)
Cl C6 C6A C3A 87.5(3)
O1 C6A C7 C8 62.9(3)
C3A C6A C7 C8 -179.7(3)
C6 C6A C7 C8 -55.2(4)
C6A C7 C8 C9 179.8(3)
C7 C8 C9 C10 -69.0(4)
C3A C3 N C11 -118.5(3)
C2 C3 N C11 122.5(3)
C3 N C11 O4 -2.0(5)
C3 N C11 C12 178.8(4)
O4 C11 C12 F1A 36.3(13)
N C11 C12 F1A -144.4(12)
O4 C11 C12 F2B -179.4(12)
N C11 C12 F2B -0.1(13)
O4 C11 C12 F3B -53.6(12)
N C11 C12 F3B 125.6(10)
O4 C11 C12 F3A -84.7(9)
N C11 C12 F3A 94.6(9)
O4 C11 C12 F2A 158.6(11)
N C11 C12 F2A -22.1(12)
O4 C11 C12 F1B 60.2(11)
N C11 C12 F1B -120.5(10)
F2B C12 F1A F1B -34(5)
F3B C12 F1A F1B -141(4)
F3A C12 F1A F1B -136(4)
F2A C12 F1A F1B -17(4)
C11 C12 F1A F1B 107(4)
F2B C12 F1A F3B 107.3(16)
F3A C12 F1A F3B 5.6(15)
F2A C12 F1A F3B 124.0(14)
F1B C12 F1A F3B 141(4)
C11 C12 F1A F3B -112.2(9)
F1A C12 F3A F3B -11(3)
F2B C12 F3A F3B -137(3)
F2A C12 F3A F3B -132(3)
F1B C12 F3A F3B -31(3)
C11 C12 F3A F3B 108(2)
F3B F1A F1B C12 -40(3)
F2B C12 F1B F1A 151(4)
F3B C12 F1B F1A 39(4)
F3A C12 F1B F1A 54(4)
F2A C12 F1B F1A 164(4)
C11 C12 F1B F1A -82(4)
C12 F3A F3B F1A 9(2)
F1A C12 F3B F3A 170(3)
F2B C12 F3B F3A 46(3)
F2A C12 F3B F3A 60(3)
F1B C12 F3B F3A 155(3)
C11 C12 F3B F3A -83(3)
F2B C12 F3B F1A -123.4(13)
F3A C12 F3B F1A -170(3)
F2A C12 F3B F1A -109.2(16)
F1B C12 F3B F1A -14.3(14)
C11 C12 F3B F1A 107.4(11)
F1B F1A F3B F3A 43(6)
C12 F1A F3B F3A -12(3)
F1B F1A F3B C12 56(5)
